data_7242959
loop_
_publ_author_name
'Risti\'c, Predrag'
'Filipovi\'c, Nenad'
'Blagojevi\'c, Vladimir'
'\'Cirkovi\'c, Jovana'
'Holl\'o, Berta Barta'
'\/Doki\'c, Veljko R.'
'Donnard, Morgan'
'Gulea, Mihaela'
'Marjanovi\'c, Ivana'
'Klisuri\'c, Olivera R.'
'Todorovi\'c, Tamara R.'

_publ_section_title
;
 2D and 3D silver-based coordination polymers with
 thiomorpholine-4-carbonitrile and piperazine-1,4-dicarbonitrile:
 structure, intermolecular interactions, photocatalysis, and thermal
 behavior
;
_journal_issue 27
_journal_name_full CrystEngComm
_journal_page_first 4799
_journal_page_last 4815
_journal_paper_doi 10.1039/D1CE00394A
_journal_volume 23
_journal_year 2021
_chemical_formula_moiety '2(C5 H8 Ag0.50 N2 S), Cl O4'
_chemical_formula_sum 'C10 H16 Ag Cl N4 O4 S2'
_chemical_formula_weight 463.71
_space_group_crystal_system tetragonal
_space_group_IT_number 113
_space_group_name_Hall 'P -4 2ab'
_space_group_name_H-M_alt 'P -4 21 m'
_atom_sites_solution_hydrogens geom
_audit_creation_method SHELXL-2018/3
_audit_update_record
;
2021-03-07 deposited with the CCDC.	2021-06-02 downloaded from the CCDC.
;
_cell_angle_alpha 90
_cell_angle_beta 90
_cell_angle_gamma 90
_cell_formula_units_Z 2
_cell_length_a 13.1198(3)
_cell_length_b 13.1198(3)
_cell_length_c 4.6860(2)
_cell_measurement_reflns_used 673
_cell_measurement_temperature 293(2)
_cell_measurement_theta_max 70.2660
_cell_measurement_theta_min 4.7670
_cell_volume 806.60(4)
_computing_cell_refinement 'CrysAlisPro 1.171.38.41 (Rigaku OD, 2015)'
_computing_data_collection 'CrysAlisPro 1.171.38.41 (Rigaku OD, 2015)'
_computing_data_reduction 'CrysAlisPro 1.171.38.41 (Rigaku OD, 2015)'
_computing_structure_refinement 'Sheldrick, G. M. (2015). Acta Cryst. C71, 3-8'
_computing_structure_solution 'Sheldrick GM (2015) Acta Crystallogr A 71:3--8'
_diffrn_ambient_temperature 293(2)
_diffrn_detector_area_resol_mean 16.3280
_diffrn_measured_fraction_theta_full 0.998
_diffrn_measured_fraction_theta_max 0.974
_diffrn_measurement_device_type 'Xcalibur, Sapphire3, Gemini'
_diffrn_measurement_method '\w scans'
_diffrn_radiation_type CuK\a
_diffrn_radiation_wavelength 1.54184
_diffrn_reflns_av_R_equivalents 0.0262
_diffrn_reflns_av_unetI/netI 0.0382
_diffrn_reflns_Laue_measured_fraction_full 0.998
_diffrn_reflns_Laue_measured_fraction_max 0.974
_diffrn_reflns_limit_h_max 13
_diffrn_reflns_limit_h_min -15
_diffrn_reflns_limit_k_max 14
_diffrn_reflns_limit_k_min -10
_diffrn_reflns_limit_l_max 5
_diffrn_reflns_limit_l_min -3
_diffrn_reflns_number 1213
_diffrn_reflns_point_group_measured_fraction_full 0.873
_diffrn_reflns_point_group_measured_fraction_max 0.844
_diffrn_reflns_theta_full 67.684
_diffrn_reflns_theta_max 71.667
_diffrn_reflns_theta_min 4.767
_diffrn_source 'fine-focus sealed X-ray tube'
_exptl_absorpt_coefficient_mu 14.182
_exptl_absorpt_correction_T_max 0.462
_exptl_absorpt_correction_T_min 0.160
_exptl_absorpt_correction_type analytical
_exptl_absorpt_process_details
;
CrysAlisPro 1.171.38.41 (Rigaku Oxford Diffraction, 2015)
Analytical numeric absorption correction using a multifaceted crystal
			model based on expressions derived by R.C. Clark & J.S. Reid.
(Clark, R. C. & Reid, J. S. (1995). Acta Cryst. A51, 887-897)
Empirical absorption correction using spherical harmonics,
 implemented in SCALE3 ABSPACK scaling algorithm.
;
_exptl_crystal_colour colourless
_exptl_crystal_density_diffrn 1.909
_exptl_crystal_description prism
_exptl_crystal_F_000 464
_exptl_crystal_size_max 0.292
_exptl_crystal_size_mid 0.077
_exptl_crystal_size_min 0.066
_refine_diff_density_max 0.321
_refine_diff_density_min -0.363
_refine_diff_density_rms 0.064
_refine_ls_abs_structure_details
;
 Refined as an inversion twin.
;
_refine_ls_abs_structure_Flack 0.35(3)
_refine_ls_extinction_coef 0.0058(6)
_refine_ls_extinction_expression Fc^*^=kFc[1+0.001xFc^2^\l^3^/sin(2\q)]^-1/4^
_refine_ls_extinction_method 'Sheldrick, G. M. (2015). Acta Cryst. C71, 3-8'
_refine_ls_goodness_of_fit_ref 1.038
_refine_ls_hydrogen_treatment constr
_refine_ls_matrix_type full
_refine_ls_number_parameters 60
_refine_ls_number_reflns 710
_refine_ls_number_restraints 0
_refine_ls_restrained_S_all 1.038
_refine_ls_R_factor_all 0.0295
_refine_ls_R_factor_gt 0.0260
_refine_ls_shift/su_max 0.000
_refine_ls_shift/su_mean 0.000
_refine_ls_structure_factor_coef Fsqd
_refine_ls_weighting_details 'w=1/[\s^2^(Fo^2^)+(0.0322P)^2^] where P=(Fo^2^+2Fc^2^)/3'
_refine_ls_weighting_scheme calc
_refine_ls_wR_factor_gt 0.0639
_refine_ls_wR_factor_ref 0.0666
_reflns_Friedel_coverage 0.434
_reflns_Friedel_fraction_full 0.679
_reflns_Friedel_fraction_max 0.646
_reflns_number_gt 654
_reflns_number_total 710
_reflns_threshold_expression 'I > 2\s(I)'
_cod_data_source_file d1ce00394a2.cif
_cod_data_source_block shelx_CCDC1
_cod_depositor_comments 'Adding full bibliography for 7242958--7242961.cif.'
_cod_original_cell_volume 806.60(5)
_cod_database_code 7242959
_shelx_shelxl_version_number 2018/3
_shelx_space_group_comment
;
The symmetry employed for this shelxl refinement is uniquely defined
by the following loop, which should always be used as a source of
symmetry information in preference to the above space-group names.
They are only intended as comments.
;
_oxdiff_exptl_absorpt_empirical_full_min 0.902
_oxdiff_exptl_absorpt_empirical_full_max 1.096
_oxdiff_exptl_absorpt_empirical_details
;
Empirical correction (ABSPACK) includes:
- Absorption correction using spherical harmonics
- Frame scaling
;

loop_
_space_group_symop_operation_xyz
'x, y, z'
'-x, -y, z'
'y, -x, -z'
'-y, x, -z'
'-x+1/2, y+1/2, -z'
'x+1/2, -y+1/2, -z'
'-y+1/2, -x+1/2, z'
'y+1/2, x+1/2, z'

loop_
_atom_site_label
_atom_site_type_symbol
_atom_site_fract_x
_atom_site_fract_y
_atom_site_fract_z
_atom_site_U_iso_or_equiv
_atom_site_adp_type
_atom_site_occupancy
_atom_site_site_symmetry_order
_atom_site_calc_flag
_atom_site_refinement_flags_posn
_atom_site_refinement_flags_adp
_atom_site_refinement_flags_occupancy
_atom_site_disorder_assembly
_atom_site_disorder_group
Ag1 Ag 1.000000 0.500000 1.25471(19) 0.0438(3) Uani 1 4 d S T P . .
Cl1 Cl 0.500000 0.500000 0.000000 0.0312(4) Uani 1 4 d S T P . .
S1 S 0.62297(8) 0.12297(8) 0.5009(4) 0.0380(4) Uani 1 2 d S T P . .
O1 O 0.5503(3) 0.4265(3) 0.1750(9) 0.0593(11) Uani 1 1 d . . . . .
N2 N 0.7793(3) 0.2793(3) 0.7420(16) 0.0363(11) Uani 1 2 d S T P . .
C2 C 0.6844(3) 0.3191(3) 0.6176(13) 0.0402(11) Uani 1 1 d . . . . .
H2A H 0.693271 0.329437 0.414164 0.048 Uiso 1 1 calc R U . . .
H2B H 0.667901 0.384306 0.703693 0.048 Uiso 1 1 calc R U . . .
C1 C 0.8418(4) 0.3418(4) 0.8672(17) 0.0410(15) Uani 1 2 d S T P . .
C3 C 0.5984(3) 0.2444(3) 0.6695(12) 0.0426(12) Uani 1 1 d . . . . .
H3A H 0.535366 0.272553 0.595138 0.051 Uiso 1 1 calc R U . . .
H3B H 0.589940 0.234355 0.873251 0.051 Uiso 1 1 calc R U . . .
N1 N 0.8958(4) 0.3958(4) 0.982(2) 0.072(2) Uani 1 2 d S T P . .

loop_
_atom_site_aniso_label
_atom_site_aniso_U_11
_atom_site_aniso_U_22
_atom_site_aniso_U_33
_atom_site_aniso_U_23
_atom_site_aniso_U_13
_atom_site_aniso_U_12
Ag1 0.0327(3) 0.0327(3) 0.0659(5) 0.000 0.000 0.0020(2)
Cl1 0.0315(5) 0.0315(5) 0.0306(8) 0.000 0.000 0.000
S1 0.0375(5) 0.0375(5) 0.0390(7) -0.0012(6) -0.0012(6) -0.0090(6)
O1 0.062(2) 0.059(2) 0.057(3) 0.017(2) -0.009(2) 0.0162(18)
N2 0.0290(13) 0.0290(13) 0.051(3) -0.005(2) -0.005(2) 0.0014(18)
C2 0.033(2) 0.0229(17) 0.065(3) 0.006(2) -0.005(2) 0.0029(17)
C1 0.0369(19) 0.0369(19) 0.049(4) -0.001(2) -0.001(2) -0.005(3)
C3 0.025(2) 0.035(2) 0.068(3) 0.004(2) -0.003(2) 0.0056(15)
N1 0.058(2) 0.058(2) 0.101(6) -0.024(4) -0.024(4) -0.005(3)

loop_
_atom_type_symbol
_atom_type_description
_atom_type_scat_dispersion_real
_atom_type_scat_dispersion_imag
_atom_type_scat_source
C C 0.0181 0.0091 'International Tables Vol C Tables 4.2.6.8 and 6.1.1.4'
H H 0.0000 0.0000 'International Tables Vol C Tables 4.2.6.8 and 6.1.1.4'
N N 0.0311 0.0180 'International Tables Vol C Tables 4.2.6.8 and 6.1.1.4'
O O 0.0492 0.0322 'International Tables Vol C Tables 4.2.6.8 and 6.1.1.4'
S S 0.3331 0.5567 'International Tables Vol C Tables 4.2.6.8 and 6.1.1.4'
Cl Cl 0.3639 0.7018 'International Tables Vol C Tables 4.2.6.8 and 6.1.1.4'
Ag Ag 0.1306 4.2820 'International Tables Vol C Tables 4.2.6.8 and 6.1.1.4'

loop_
_exptl_crystal_face_index_h
_exptl_crystal_face_index_k
_exptl_crystal_face_index_l
_exptl_crystal_face_perp_dist
-1 -1 0 0.0348
1 1 0 0.0308
0 0 1 0.1576
-1 0 -3 0.1285
-4 5 0 0.0410
4 -5 0 0.0279
-6 -4 2 0.1155
5 0 2 0.1400
5 5 -2 0.1019
2 5 2 0.1389

loop_
_geom_angle_atom_site_label_1
_geom_angle_atom_site_label_2
_geom_angle_atom_site_label_3
_geom_angle
_geom_angle_site_symmetry_1
_geom_angle_site_symmetry_3
_geom_angle_publ_flag
N1 Ag1 N1 113.2(5) . 2_765 ?
N1 Ag1 S1 104.30(11) . 3_667 ?
N1 Ag1 S1 104.30(11) 2_765 3_667 ?
N1 Ag1 S1 104.30(11) . 4_657 ?
N1 Ag1 S1 104.30(11) 2_765 4_657 ?
S1 Ag1 S1 126.70(9) 3_667 4_657 ?
O1 Cl1 O1 109.25(17) . 3_565 ?
O1 Cl1 O1 109.9(3) . 2_665 ?
O1 Cl1 O1 109.25(17) 3_565 2_665 ?
O1 Cl1 O1 109.25(17) . 4_655 ?
O1 Cl1 O1 109.9(3) 3_565 4_655 ?
O1 Cl1 O1 109.25(17) 2_665 4_655 ?
C3 S1 C3 97.1(3) 8_545 . ?
C3 S1 Ag1 104.37(17) 8_545 3_567 ?
C3 S1 Ag1 104.36(17) . 3_567 ?
C1 N2 C2 119.3(3) . . ?
C1 N2 C2 119.3(3) . 8_545 ?
C2 N2 C2 116.4(6) . 8_545 ?
N2 C2 C3 109.7(4) . . ?
N2 C2 H2A 109.7 . . ?
C3 C2 H2A 109.7 . . ?
N2 C2 H2B 109.7 . . ?
C3 C2 H2B 109.7 . . ?
H2A C2 H2B 108.2 . . ?
N1 C1 N2 178.5(10) . . ?
C2 C3 S1 111.5(3) . . ?
C2 C3 H3A 109.3 . . ?
S1 C3 H3A 109.3 . . ?
C2 C3 H3B 109.3 . . ?
S1 C3 H3B 109.3 . . ?
H3A C3 H3B 108.0 . . ?
C1 N1 Ag1 174.9(9) . . ?

loop_
_geom_bond_atom_site_label_1
_geom_bond_atom_site_label_2
_geom_bond_distance
_geom_bond_site_symmetry_2
_geom_bond_publ_flag
Ag1 N1 2.317(7) . ?
Ag1 N1 2.318(7) 2_765 ?
Ag1 S1 2.5528(16) 3_667 ?
Ag1 S1 2.5528(16) 4_657 ?
Cl1 O1 1.428(4) . ?
Cl1 O1 1.428(4) 3_565 ?
Cl1 O1 1.428(4) 2_665 ?
Cl1 O1 1.428(4) 4_655 ?
S1 C3 1.807(4) 8_545 ?
S1 C3 1.807(4) . ?
N2 C1 1.299(9) . ?
N2 C2 1.470(5) . ?
N2 C2 1.471(5) 8_545 ?
C2 C3 1.515(6) . ?
C2 H2A 0.9700 . ?
C2 H2B 0.9700 . ?
C1 N1 1.138(10) . ?
C3 H3A 0.9700 . ?
C3 H3B 0.9700 . ?

loop_
_geom_hbond_atom_site_label_D
_geom_hbond_atom_site_label_H
_geom_hbond_atom_site_label_A
_geom_hbond_distance_DH
_geom_hbond_distance_HA
_geom_hbond_distance_DA
_geom_hbond_angle_DHA
_geom_hbond_site_symmetry_A
_geom_hbond_publ_flag
C2 H2A O1 0.97 2.53 3.063(6) 114.6 . yes
C2 H2B O1 0.97 2.57 3.502(7) 161.3 4_656 yes

loop_
_geom_torsion_atom_site_label_1
_geom_torsion_atom_site_label_2
_geom_torsion_atom_site_label_3
_geom_torsion_atom_site_label_4
_geom_torsion
_geom_torsion_site_symmetry_1
_geom_torsion_site_symmetry_2
_geom_torsion_site_symmetry_3
_geom_torsion_site_symmetry_4
_geom_torsion_publ_flag
C1 N2 C2 C3 -141.3(7) . . . . ?
C2 N2 C2 C3 64.0(8) 8_545 . . . ?
N2 C2 C3 S1 -61.7(6) . . . . ?
C3 S1 C3 C2 56.0(5) 8_545 . . . ?
Ag1 S1 C3 C2 162.8(4) 3_567 . . . ?

loop_
_exptl_oxdiff_crystal_face_indexfrac_h
_exptl_oxdiff_crystal_face_indexfrac_k
_exptl_oxdiff_crystal_face_indexfrac_l
_exptl_oxdiff_crystal_face_x
_exptl_oxdiff_crystal_face_y
_exptl_oxdiff_crystal_face_z
-0.9990 -0.9991 -0.0004 -0.1270 0.0948 0.0493
0.9990 0.9991 0.0004 0.1270 -0.0948 -0.0493
-0.0131 -0.0001 0.9992 0.0807 -0.0525 0.3141
-0.9606 0.0008 -2.9980 -0.2562 0.2718 -0.9190
-4.0035 5.0009 -0.0017 0.5074 0.5536 -0.0365
4.0035 -5.0009 0.0017 -0.5074 -0.5536 0.0365
-6.0218 -3.9956 1.9960 -0.3751 0.5024 0.8720
4.9730 -0.0030 2.0005 0.2323 -0.6760 0.5116
5.0211 4.9959 -1.9964 0.4738 -0.3689 -0.8747
1.9694 4.9973 1.9992 0.7538 -0.2365 0.4518

loop_
_topol_link.node_label_1
_topol_link.node_label_2
_topol_link.site_symmetry_symop_1
_topol_link.site_symmetry_translation_1_x
_topol_link.site_symmetry_translation_1_y
_topol_link.site_symmetry_translation_1_z
_topol_link.site_symmetry_symop_2
_topol_link.site_symmetry_translation_2_x
_topol_link.site_symmetry_translation_2_y
_topol_link.site_symmetry_translation_2_z
_topol_link.distance
_topol_link.type
H2A C2 1 0 0 0 1 0 0 0 0.970 V
H2B C2 1 0 0 0 1 0 0 0 0.970 V
H3A C3 1 0 0 0 1 0 0 0 0.970 V
H3B C3 1 0 0 0 1 0 0 0 0.970 V
C2 C3 1 0 0 0 1 0 0 0 1.514 V
C2 N2 1 0 0 0 1 0 0 0 1.471 V
C1 N2 1 0 0 0 1 0 0 0 1.300 V
C1 N1 1 0 0 0 1 0 0 0 1.137 V
C3 S1 1 0 0 0 1 0 0 0 1.807 V
N1 Ag1 1 0 0 0 1 1 0 1 2.318 V
O1 Cl1 1 0 0 0 1 0 0 0 1.428 V
S1 Ag1 1 0 0 0 3 0 0 1 2.553 V
